data_4511887
loop_
_publ_author_name
'Demadis, Konstantinos D.'
'Armakola, Eirini'
'Papathanasiou, Konstantinos E.'
'Mezei, Gellert'
'Kirillov, Alexander M.'

_publ_section_title
;
 Structural Systematics and Topological Analysis of Coordination Polymers
 with Divalent Metals and a Glycine-Derived Tripodal Phosphonocarboxylate
;
_journal_issue 10
_journal_name_full 'Crystal Growth &amp; Design'
_journal_page_first 5234
_journal_paper_doi 10.1021/cg501029b
_journal_volume 14
_journal_year 2014
_chemical_formula_sum 'C4 H11 N O9 P2 Sr'
_chemical_formula_weight 366.70
_chemical_name_systematic
;
 ?
;
_space_group_crystal_system monoclinic
_space_group_IT_number 14
_space_group_name_Hall '-P 2ybc'
_space_group_name_H-M_alt 'P 1 21/c 1'
_symmetry_space_group_name_Hall '-P 2ybc'
_symmetry_space_group_name_H-M 'P 1 21/c 1'
_atom_sites_solution_hydrogens mixed
_audit_creation_method SHELXL-2013
_cell_angle_alpha 90
_cell_angle_beta 100.0740(10)
_cell_angle_gamma 90
_cell_formula_units_Z 4
_cell_length_a 7.3371(2)
_cell_length_b 7.5180(2)
_cell_length_c 20.5697(5)
_cell_measurement_reflns_used 9956
_cell_measurement_temperature 296(2)
_cell_measurement_theta_max 33.63
_cell_measurement_theta_min 2.89
_cell_volume 1117.14(5)
_computing_cell_refinement 'Bruker SAINT'
_computing_data_collection 'Bruker APEX2'
_computing_data_reduction 'Bruker SAINT'
_computing_molecular_graphics 'Bruker SHELXTL'
_computing_publication_material 'Bruker SHELXTL'
_computing_structure_refinement 'SHELXL-97 (Sheldrick, 2008)'
_computing_structure_solution 'SHELXS-97 (Sheldrick, 2008)'
_diffrn_ambient_temperature 296(2)
_diffrn_measured_fraction_theta_full 1.000
_diffrn_measured_fraction_theta_max 0.941
_diffrn_measurement_device_type 'Bruker APEX-II CCD'
_diffrn_measurement_method '\f and \w scans'
_diffrn_radiation_type MoK\a
_diffrn_radiation_wavelength 0.71073
_diffrn_reflns_av_R_equivalents 0.0440
_diffrn_reflns_av_unetI/netI 0.0338
_diffrn_reflns_Laue_measured_fraction_full 1.000
_diffrn_reflns_Laue_measured_fraction_max 0.941
_diffrn_reflns_limit_h_max 11
_diffrn_reflns_limit_h_min -11
_diffrn_reflns_limit_k_max 11
_diffrn_reflns_limit_k_min -11
_diffrn_reflns_limit_l_max 31
_diffrn_reflns_limit_l_min -28
_diffrn_reflns_number 36147
_diffrn_reflns_point_group_measured_fraction_full 1.000
_diffrn_reflns_point_group_measured_fraction_max 0.941
_diffrn_reflns_theta_full 25.242
_diffrn_reflns_theta_max 34.599
_diffrn_reflns_theta_min 2.011
_exptl_absorpt_coefficient_mu 5.151
_exptl_absorpt_correction_T_max 0.7468
_exptl_absorpt_correction_T_min 0.4597
_exptl_absorpt_correction_type multi-scan
_exptl_crystal_colour colourless
_exptl_crystal_density_diffrn 2.180
_exptl_crystal_description prism
_exptl_crystal_F_000 728
_exptl_crystal_size_max 0.300
_exptl_crystal_size_mid 0.120
_exptl_crystal_size_min 0.100
_refine_diff_density_max 0.617
_refine_diff_density_min -0.588
_refine_diff_density_rms 0.127
_refine_ls_extinction_method none
_refine_ls_goodness_of_fit_ref 1.016
_refine_ls_hydrogen_treatment mixed
_refine_ls_matrix_type full
_refine_ls_number_parameters 166
_refine_ls_number_reflns 4481
_refine_ls_number_restraints 4
_refine_ls_restrained_S_all 1.016
_refine_ls_R_factor_all 0.0406
_refine_ls_R_factor_gt 0.0270
_refine_ls_shift/su_max 0.003
_refine_ls_shift/su_mean 0.000
_refine_ls_structure_factor_coef Fsqd
_refine_ls_weighting_details
;
 w=1/[\s^2^(Fo^2^)+(0.0237P)^2^+0.6640P]
 where P=(Fo^2^+2Fc^2^)/3
;
_refine_ls_weighting_scheme calc
_refine_ls_wR_factor_gt 0.0525
_refine_ls_wR_factor_ref 0.0559
_reflns_Friedel_coverage 0.000
_reflns_number_gt 3692
_reflns_number_total 4481
_reflns_threshold_expression 'I > 2\s(I)'
_cod_data_source_file cg501029b_si_003.cif
_cod_data_source_block SrBPMGLY
_cod_depositor_comments
;
The following automatic conversions were performed:

'_space_group_crystal_system' value 'Monoclinic' changed to
'monoclinic' according to
/home/saulius/struct/COD-crude-data--automatic-downloads/rss-feeds/ACS/lib/dictionaries/cif_core.dic
dictionary named 'cif_core.dic' version 2.4.2 from 2011-04-26.

Automatic conversion script
Id: cif_fix_values 2281 2013-09-26 08:29:07Z andrius 

 Adding full bibliography for 4511884--4511887.cif.
;
_cod_database_code 4511887
_shelx_space_group_comment
;
The symmetry employed for this shelxl refinement is uniquely defined
by the following loop, which should always be used as a source of
symmetry information in preference to the above space-group names.
They are only intended as comments.
;
_shelx_estimated_absorpt_t_min 0.307
_shelx_estimated_absorpt_t_max 0.627
_shelxl_version_number 2013-2

loop_
_space_group_symop_operation_xyz
'x, y, z'
'-x, y+1/2, -z+1/2'
'-x, -y, -z'
'x, -y-1/2, z-1/2'

loop_
_atom_site_label
_atom_site_type_symbol
_atom_site_fract_x
_atom_site_fract_y
_atom_site_fract_z
_atom_site_U_iso_or_equiv
_atom_site_adp_type
_atom_site_occupancy
_atom_site_site_symmetry_order
_atom_site_calc_flag
_atom_site_refinement_flags_posn
_atom_site_refinement_flags_adp
Sr1 Sr 0.38338(2) 0.89842(2) 0.62081(2) 0.01180(4) Uani 1 1 d . .
P1 P 0.51727(5) 0.61850(5) 0.31253(2) 0.01165(7) Uani 1 1 d . .
P2 P 0.09988(5) 1.01877(6) 0.34683(2) 0.01418(8) Uani 1 1 d . .
O1 O 0.58592(17) 0.78274(15) 0.34915(6) 0.0201(2) Uani 1 1 d . .
O2 O 0.54305(16) 0.59882(16) 0.24215(6) 0.0193(2) Uani 1 1 d . .
O3 O 0.60094(17) 0.45155(16) 0.35362(6) 0.0188(2) Uani 1 1 d D .
H3 H 0.664(3) 0.487(3) 0.3879(8) 0.023 Uiso 1 1 d D U
O4 O -0.07139(17) 1.11884(17) 0.35282(7) 0.0240(3) Uani 1 1 d . .
O5 O 0.12459(17) 1.0112(2) 0.27252(6) 0.0243(3) Uani 1 1 d D .
H5 H 0.231(2) 1.036(3) 0.2680(11) 0.029 Uiso 1 1 d D U
O6 O 0.28001(16) 1.07299(16) 0.38905(6) 0.0182(2) Uani 1 1 d . .
O7 O 0.3371(2) 0.72058(17) 0.50732(6) 0.0295(3) Uani 1 1 d . .
O8 O 0.22241(19) 0.46313(17) 0.53570(6) 0.0250(3) Uani 1 1 d . .
O9 O 0.2547(3) 1.08975(19) 0.52332(7) 0.0366(4) Uani 1 1 d D .
H9A H 0.259(4) 1.076(3) 0.4851(9) 0.044 Uiso 1 1 d D U
H9B H 0.246(4) 1.194(2) 0.5275(13) 0.044 Uiso 1 1 d D U
N1 N 0.22530(18) 0.67219(18) 0.37715(6) 0.0136(2) Uani 1 1 d . .
H1 H 0.3303 0.7444 0.3983 0.016 Uiso 1 1 calc R U
C1 C 0.2695(2) 0.6119(2) 0.31146(8) 0.0170(3) Uani 1 1 d . .
H1A H 0.2072 0.6887 0.2766 0.020 Uiso 1 1 calc R U
H1B H 0.2244 0.4916 0.3023 0.020 Uiso 1 1 calc R U
C2 C 0.0569(2) 0.7897(2) 0.36979(8) 0.0174(3) Uani 1 1 d . .
H2A H 0.0108 0.7907 0.4112 0.021 Uiso 1 1 calc R U
H2B H -0.0389 0.7392 0.3364 0.021 Uiso 1 1 calc R U
C3 C 0.2103(2) 0.5191(2) 0.42237(8) 0.0170(3) Uani 1 1 d . .
H3A H 0.2931 0.4248 0.4138 0.020 Uiso 1 1 calc R U
H3B H 0.0849 0.4729 0.4138 0.020 Uiso 1 1 calc R U
C4 C 0.2592(2) 0.5758(2) 0.49413(8) 0.0168(3) Uani 1 1 d . .

loop_
_atom_site_aniso_label
_atom_site_aniso_U_11
_atom_site_aniso_U_22
_atom_site_aniso_U_33
_atom_site_aniso_U_23
_atom_site_aniso_U_13
_atom_site_aniso_U_12
Sr1 0.01146(6) 0.01129(6) 0.01286(7) -0.00130(5) 0.00269(4) -0.00034(5)
P1 0.01374(16) 0.01155(17) 0.00980(16) -0.00119(13) 0.00249(13) 0.00103(13)
P2 0.00991(16) 0.01887(19) 0.01425(18) 0.00284(14) 0.00345(13) 0.00181(14)
O1 0.0261(6) 0.0120(5) 0.0206(6) -0.0030(4) -0.0002(5) -0.0006(4)
O2 0.0193(5) 0.0280(6) 0.0114(5) -0.0014(4) 0.0053(4) 0.0037(5)
O3 0.0248(6) 0.0125(5) 0.0166(6) 0.0001(4) -0.0039(5) 0.0025(4)
O4 0.0150(5) 0.0245(6) 0.0346(7) 0.0078(5) 0.0098(5) 0.0062(5)
O5 0.0163(6) 0.0421(8) 0.0147(6) 0.0039(5) 0.0035(5) -0.0043(5)
O6 0.0141(5) 0.0255(6) 0.0154(5) -0.0019(4) 0.0036(4) -0.0004(4)
O7 0.0497(9) 0.0196(6) 0.0176(6) -0.0022(5) 0.0019(6) -0.0097(6)
O8 0.0369(7) 0.0218(6) 0.0149(6) 0.0045(5) 0.0005(5) -0.0045(5)
O9 0.0751(12) 0.0196(7) 0.0137(6) 0.0000(5) 0.0045(7) 0.0033(7)
N1 0.0134(6) 0.0158(6) 0.0122(6) -0.0012(5) 0.0038(5) 0.0004(5)
C1 0.0154(7) 0.0242(8) 0.0111(7) -0.0035(6) 0.0015(5) 0.0019(6)
C2 0.0126(6) 0.0205(8) 0.0207(8) 0.0030(6) 0.0072(6) 0.0026(6)
C3 0.0243(8) 0.0132(7) 0.0138(7) -0.0001(5) 0.0040(6) -0.0011(6)
C4 0.0202(7) 0.0155(7) 0.0142(7) 0.0003(5) 0.0015(6) 0.0027(6)

loop_
_atom_type_symbol
_atom_type_description
_atom_type_scat_dispersion_real
_atom_type_scat_dispersion_imag
_atom_type_scat_source
C C 0.0033 0.0016 'International Tables Vol C Tables 4.2.6.8 and 6.1.1.4'
H H 0.0000 0.0000 'International Tables Vol C Tables 4.2.6.8 and 6.1.1.4'
N N 0.0061 0.0033 'International Tables Vol C Tables 4.2.6.8 and 6.1.1.4'
O O 0.0106 0.0060 'International Tables Vol C Tables 4.2.6.8 and 6.1.1.4'
P P 0.1023 0.0942 'International Tables Vol C Tables 4.2.6.8 and 6.1.1.4'
Sr Sr -1.5307 3.2498 'International Tables Vol C Tables 4.2.6.8 and 6.1.1.4'

loop_
_geom_angle_atom_site_label_1
_geom_angle_atom_site_label_2
_geom_angle_atom_site_label_3
_geom_angle
_geom_angle_site_symmetry_1
_geom_angle_site_symmetry_3
O4 Sr1 O1 92.51(4) 3_576 3_676
O4 Sr1 O9 88.38(5) 3_576 .
O1 Sr1 O9 69.52(4) 3_676 .
O4 Sr1 O6 171.74(4) 3_576 3_676
O1 Sr1 O6 83.68(4) 3_676 3_676
O9 Sr1 O6 97.10(5) . 3_676
O4 Sr1 O2 94.04(4) 3_576 4_576
O1 Sr1 O2 75.12(4) 3_676 4_576
O9 Sr1 O2 144.64(4) . 4_576
O6 Sr1 O2 77.91(4) 3_676 4_576
O4 Sr1 O7 100.79(5) 3_576 .
O1 Sr1 O7 134.25(4) 3_676 .
O9 Sr1 O7 67.36(4) . .
O6 Sr1 O7 87.06(4) 3_676 .
O2 Sr1 O7 145.54(4) 4_576 .
O4 Sr1 O3 85.07(4) 3_576 3_666
O1 Sr1 O3 154.43(4) 3_676 3_666
O9 Sr1 O3 135.65(4) . 3_666
O6 Sr1 O3 95.18(4) 3_676 3_666
O2 Sr1 O3 79.66(4) 4_576 3_666
O7 Sr1 O3 70.94(4) . 3_666
O1 P1 O2 118.81(7) . .
O1 P1 O3 108.89(7) . .
O2 P1 O3 109.63(7) . .
O1 P1 C1 106.17(7) . .
O2 P1 C1 106.31(7) . .
O3 P1 C1 106.26(8) . .
O4 P2 O6 118.96(8) . .
O4 P2 O5 109.98(8) . .
O6 P2 O5 109.39(7) . .
O4 P2 C2 105.59(7) . .
O6 P2 C2 106.25(7) . .
O5 P2 C2 105.76(8) . .
P1 O1 Sr1 159.71(7) . 3_676
P1 O2 Sr1 145.61(7) . 4_575
P1 O3 Sr1 152.33(7) . 3_666
P1 O3 H3 108.4(16) . .
Sr1 O3 H3 98.5(16) 3_666 .
P2 O4 Sr1 145.89(8) . 3_576
P2 O5 H5 112.1(16) . .
P2 O6 Sr1 138.59(7) . 3_676
C4 O7 Sr1 128.15(11) . .
Sr1 O9 H9A 129.3(19) . .
Sr1 O9 H9B 120(2) . .
H9A O9 H9B 105(3) . .
C3 N1 C2 111.46(12) . .
C3 N1 C1 112.05(12) . .
C2 N1 C1 112.72(12) . .
C3 N1 H1 106.7 . .
C2 N1 H1 106.7 . .
C1 N1 H1 106.7 . .
N1 C1 P1 110.59(10) . .
N1 C1 H1A 109.5 . .
P1 C1 H1A 109.5 . .
N1 C1 H1B 109.5 . .
P1 C1 H1B 109.5 . .
H1A C1 H1B 108.1 . .
N1 C2 P2 113.80(10) . .
N1 C2 H2A 108.8 . .
P2 C2 H2A 108.8 . .
N1 C2 H2B 108.8 . .
P2 C2 H2B 108.8 . .
H2A C2 H2B 107.7 . .
N1 C3 C4 110.99(13) . .
N1 C3 H3A 109.4 . .
C4 C3 H3A 109.4 . .
N1 C3 H3B 109.4 . .
C4 C3 H3B 109.4 . .
H3A C3 H3B 108.0 . .
O7 C4 O8 125.83(16) . .
O7 C4 C3 118.79(14) . .
O8 C4 C3 115.29(14) . .

loop_
_geom_bond_atom_site_label_1
_geom_bond_atom_site_label_2
_geom_bond_distance
_geom_bond_site_symmetry_2
Sr1 O4 2.4465(12) 3_576
Sr1 O1 2.4758(11) 3_676
Sr1 O9 2.5140(14) .
Sr1 O6 2.5223(12) 3_676
Sr1 O2 2.5651(12) 4_576
Sr1 O7 2.6600(13) .
Sr1 O3 2.6816(12) 3_666
P1 O1 1.4876(12) .
P1 O2 1.4998(12) .
P1 O3 1.5765(12) .
P1 C1 1.8151(16) .
P2 O4 1.4882(12) .
P2 O6 1.5052(12) .
P2 O5 1.5714(13) .
P2 C2 1.8277(17) .
O1 Sr1 2.4758(11) 3_676
O2 Sr1 2.5650(12) 4_575
O3 Sr1 2.6816(12) 3_666
O3 H3 0.817(15) .
O4 Sr1 2.4465(12) 3_576
O5 H5 0.819(16) .
O6 Sr1 2.5223(11) 3_676
O7 C4 1.238(2) .
O8 C4 1.266(2) .
O9 H9A 0.799(17) .
O9 H9B 0.794(17) .
N1 C3 1.496(2) .
N1 C2 1.505(2) .
N1 C1 1.513(2) .
N1 H1 0.9800 .
C1 H1A 0.9700 .
C1 H1B 0.9700 .
C2 H2A 0.9700 .
C2 H2B 0.9700 .
C3 C4 1.518(2) .
C3 H3A 0.9700 .
C3 H3B 0.9700 .

loop_
_geom_hbond_atom_site_label_D
_geom_hbond_atom_site_label_H
_geom_hbond_atom_site_label_A
_geom_hbond_distance_DH
_geom_hbond_distance_HA
_geom_hbond_distance_DA
_geom_hbond_angle_DHA
_geom_hbond_site_symmetry_A
C1 H1A O5 0.97 2.50 3.238(2) 133.1 .
N1 H1 O6 0.98 2.50 3.0440(18) 114.8 .
N1 H1 O1 0.98 2.30 2.9252(18) 120.9 .
O9 H9B O8 0.794(17) 2.039(17) 2.8322(19) 178(3) 1_565
O9 H9A O6 0.799(17) 2.009(17) 2.8032(18) 173(3) .
O5 H5 O2 0.819(16) 1.775(16) 2.5940(17) 177(2) 2_655
O3 H3 O8 0.817(15) 1.687(16) 2.4983(17) 171(2) 3_666
O3 H3 O7 0.817(15) 2.66(2) 3.0997(17) 115.3(18) 3_666
N1 H1 O6 0.98 2.50 3.0440(18) 114.8 .
N1 H1 O6 0.98 2.50 3.0440(18) 114.8 .
N1 H1 O6 0.98 2.50 3.0440(18) 114.8 .
N1 H1 O6 0.98 2.50 3.0440(18) 114.8 .
N1 H1 O6 0.98 2.50 3.0440(18) 114.8 .
O5 H5 O2 0.819(16) 1.775(16) 2.5940(17) 177(2) 2_655
O3 H3 O7 0.817(15) 2.66(2) 3.0997(17) 115.3(18) 3_666
O3 H3 O8 0.817(15) 1.687(16) 2.4983(17) 171(2) 3_666
O9 H9A O6 0.799(17) 2.009(17) 2.8032(18) 173(3) .
O9 H9B O8 0.794(17) 2.039(17) 2.8322(19) 178(3) 1_565
N1 H1 O6 0.98 2.50 3.0440(18) 114.8 .
N1 H1 O1 0.98 2.30 2.9252(18) 120.9 .
C1 H1A O5 0.97 2.50 3.238(2) 133.1 .
O3 H3 O7 0.817(15) 2.66(2) 3.0997(17) 115.3(18) 3_666
O3 H3 O8 0.817(15) 1.687(16) 2.4983(17) 171(2) 3_666
O5 H5 O2 0.819(16) 1.775(16) 2.5940(17) 177(2) 2_655
O9 H9A O6 0.799(17) 2.009(17) 2.8032(18) 173(3) .
O9 H9B O8 0.794(17) 2.039(17) 2.8322(19) 178(3) 1_565
N1 H1 O1 0.98 2.30 2.9252(18) 120.9 .
N1 H1 O6 0.98 2.50 3.0440(18) 114.8 .
C1 H1A O5 0.97 2.50 3.238(2) 133.1 .

loop_
_geom_torsion_atom_site_label_1
_geom_torsion_atom_site_label_2
_geom_torsion_atom_site_label_3
_geom_torsion_atom_site_label_4
_geom_torsion
_geom_torsion_site_symmetry_4
O2 P1 O1 Sr1 63.2(2) 3_676
O3 P1 O1 Sr1 -170.4(2) 3_676
C1 P1 O1 Sr1 -56.3(2) 3_676
O1 P1 O2 Sr1 -107.02(13) 4_575
O3 P1 O2 Sr1 126.93(12) 4_575
C1 P1 O2 Sr1 12.46(15) 4_575
O1 P1 O3 Sr1 167.68(14) 3_666
O2 P1 O3 Sr1 -60.80(17) 3_666
C1 P1 O3 Sr1 53.70(17) 3_666
O6 P2 O4 Sr1 -120.18(14) 3_576
O5 P2 O4 Sr1 112.60(15) 3_576
C2 P2 O4 Sr1 -1.07(17) 3_576
O4 P2 O6 Sr1 -141.56(10) 3_676
O5 P2 O6 Sr1 -14.06(13) 3_676
C2 P2 O6 Sr1 99.68(11) 3_676
C3 N1 C1 P1 -94.23(13) .
C2 N1 C1 P1 139.07(11) .
O1 P1 C1 N1 -39.65(13) .
O2 P1 C1 N1 -167.07(11) .
O3 P1 C1 N1 76.18(12) .
C3 N1 C2 P2 155.17(11) .
C1 N1 C2 P2 -77.83(15) .
O4 P2 C2 N1 -170.97(11) .
O6 P2 C2 N1 -43.74(13) .
O5 P2 C2 N1 72.46(12) .
C2 N1 C3 C4 -80.21(16) .
C1 N1 C3 C4 152.41(13) .
Sr1 O7 C4 O8 -17.3(3) .
Sr1 O7 C4 C3 166.19(11) .
N1 C3 C4 O7 -13.8(2) .
N1 C3 C4 O8 169.30(14) .
